data_4350488
loop_
_publ_author_name
'Lim, Mi Hee'
'Lippard, Stephen J.'

_publ_section_title
;
 Fluorescent nitric oxide detection by copper complexes bearing
 anthracenyl and dansyl fluorophore ligands.
;
_journal_issue 22
_journal_name_full 'Inorganic chemistry'
_journal_page_first 8980
_journal_page_last 8989
_journal_paper_doi 10.1021/ic0609913
_journal_volume 45
_journal_year 2006
_chemical_formula_sum 'C45.5 H45 Cu N7 O5.5 S2'
_chemical_formula_weight 905.54
_space_group_IT_number 14
_space_group_name_Hall '-P 2yn'
_space_group_name_H-M_alt 'P 1 21/n 1'
_symmetry_cell_setting monoclinic
_symmetry_space_group_name_H-M 'P 1 21/n 1'
_atom_sites_solution_hydrogens geom
_atom_sites_solution_primary direct
_atom_sites_solution_secondary difmap
_audit_creation_method SHELXL-97
_cell_angle_alpha 90.00
_cell_angle_beta 100.181(8)
_cell_angle_gamma 90.00
_cell_formula_units_Z 4
_cell_length_a 13.851(7)
_cell_length_b 23.123(12)
_cell_length_c 13.958(7)
_cell_measurement_reflns_used 5551
_cell_measurement_temperature 173(2)
_cell_measurement_theta_max 26.52
_cell_measurement_theta_min 2.28
_cell_volume 4400(4)
_computing_cell_refinement 'Bruker SMART'
_computing_data_collection 'Bruker SMART'
_computing_data_reduction 'Bruker SAINT'
_computing_molecular_graphics 'Bruker SHELXTL'
_computing_publication_material 'Bruker SHELXTL'
_computing_structure_refinement 'SHELXL-97 (Sheldrick, 1997)'
_computing_structure_solution 'SHELXS-97 (Sheldrick, 1990)'
_diffrn_ambient_temperature 173(2)
_diffrn_measured_fraction_theta_full 0.998
_diffrn_measured_fraction_theta_max 0.998
_diffrn_measurement_device_type 'CCD area detector'
_diffrn_measurement_method 'phi and omega scans'
_diffrn_radiation_monochromator graphite
_diffrn_radiation_source 'fine-focus sealed tube'
_diffrn_radiation_type MoK\a
_diffrn_radiation_wavelength 0.71073
_diffrn_reflns_av_R_equivalents 0.0000
_diffrn_reflns_av_sigmaI/netI 0.0469
_diffrn_reflns_limit_h_max 16
_diffrn_reflns_limit_h_min -16
_diffrn_reflns_limit_k_max 27
_diffrn_reflns_limit_k_min 0
_diffrn_reflns_limit_l_max 16
_diffrn_reflns_limit_l_min 0
_diffrn_reflns_number 7764
_diffrn_reflns_theta_full 25.03
_diffrn_reflns_theta_max 25.03
_diffrn_reflns_theta_min 1.76
_exptl_absorpt_coefficient_mu 0.646
_exptl_absorpt_correction_T_max 0.97
_exptl_absorpt_correction_T_min 0.94
_exptl_absorpt_correction_type empirical
_exptl_absorpt_process_details SADABS
_exptl_crystal_colour brown
_exptl_crystal_density_diffrn 1.367
_exptl_crystal_density_method 'not measured'
_exptl_crystal_description plate
_exptl_crystal_F_000 1888
_exptl_crystal_size_max 0.20
_exptl_crystal_size_mid 0.08
_exptl_crystal_size_min 0.04
_refine_diff_density_max 1.215
_refine_diff_density_min -0.537
_refine_diff_density_rms 0.090
_refine_ls_extinction_method none
_refine_ls_goodness_of_fit_ref 1.028
_refine_ls_hydrogen_treatment refall
_refine_ls_matrix_type full
_refine_ls_number_parameters 561
_refine_ls_number_reflns 7764
_refine_ls_number_restraints 0
_refine_ls_restrained_S_all 1.028
_refine_ls_R_factor_all 0.0825
_refine_ls_R_factor_gt 0.0568
_refine_ls_shift/su_max 0.014
_refine_ls_shift/su_mean 0.000
_refine_ls_structure_factor_coef Fsqd
_refine_ls_weighting_details 'calc w=1/[\s^2^(Fo^2^)+(0.0899P)^2^+4.0178P] where P=(Fo^2^+2Fc^2^)/3'
_refine_ls_weighting_scheme calc
_refine_ls_wR_factor_gt 0.1462
_refine_ls_wR_factor_ref 0.1603
_reflns_number_gt 5565
_reflns_number_total 7764
_reflns_threshold_expression >2sigma(I)
_cod_data_source_file ic0609913si20060604_020748.cif
_cod_data_source_block 9
_cod_depositor_comments
;
The following automatic conversions were performed:

data item '_symmetry_cell_setting' value 'Monoclinic' was changed to
'monoclinic' in accordance with the
/home/saulius/struct/COD-crude-data/automatic-downloads/DataCite-retrospective/ACS/depositions/lib/dictionaries/cif_core.dic
dictionary named 'cif_core.dic' version 2.4.2 last updated on
2011-04-26.

Automatic conversion script
Id: cif_fix_values 6909 2019-04-08 15:41:33Z antanas 
;
_cod_original_sg_symbol_H-M P2(1)/n
_cod_original_formula_sum 'C45.50 H45 Cu N7 O5.50 S2'
_cod_database_code 4350488

loop_
_symmetry_equiv_pos_as_xyz
'x, y, z'
'-x+1/2, y+1/2, -z+1/2'
'-x, -y, -z'
'x-1/2, -y-1/2, z-1/2'

loop_
_atom_site_label
_atom_site_type_symbol
_atom_site_fract_x
_atom_site_fract_y
_atom_site_fract_z
_atom_site_U_iso_or_equiv
_atom_site_adp_type
_atom_site_occupancy
_atom_site_symmetry_multiplicity
_atom_site_calc_flag
_atom_site_refinement_flags
_atom_site_disorder_assembly
_atom_site_disorder_group
Cu1 Cu 0.16098(3) 0.252635(19) 0.20816(3) 0.01786(15) Uani 1 1 d . . .
S1 S 0.05311(6) 0.19800(4) 0.36736(7) 0.0212(2) Uani 1 1 d . . .
S2 S 0.26469(6) 0.19363(4) 0.04909(7) 0.0190(2) Uani 1 1 d . . .
O1 O 0.14308(18) 0.16578(11) 0.37656(19) 0.0261(6) Uani 1 1 d . . .
O2 O 0.03596(19) 0.22825(12) 0.4531(2) 0.0300(7) Uani 1 1 d . . .
O3 O 0.28395(19) 0.22318(12) -0.03634(19) 0.0277(6) Uani 1 1 d . . .
O4 O 0.17203(17) 0.16373(11) 0.03905(19) 0.0231(6) Uani 1 1 d . . .
O1S O 0.1973(6) 0.3787(3) 0.1682(7) 0.199(4) Uani 1 1 d . . .
N1 N 0.0546(2) 0.28033(13) 0.1029(2) 0.0200(7) Uani 1 1 d . . .
N2 N 0.0523(2) 0.24066(13) 0.2770(2) 0.0202(7) Uani 1 1 d . . .
N3 N -0.2363(3) 0.00561(16) 0.1204(3) 0.0381(9) Uani 1 1 d . . .
N4 N 0.2699(2) 0.27471(13) 0.3161(2) 0.0189(7) Uani 1 1 d . . .
N5 N 0.2690(2) 0.23592(13) 0.1405(2) 0.0186(7) Uani 1 1 d . . .
N6 N 0.5288(3) -0.01319(18) 0.2836(3) 0.0518(12) Uani 1 1 d . . .
N1S N 0.3363(5) 0.4278(2) 0.2167(4) 0.0754(16) Uani 1 1 d . . .
C1 C 0.0619(3) 0.29899(17) 0.0146(3) 0.0266(9) Uani 1 1 d . . .
H1 H 0.1226 0.2950 -0.0074 0.032 Uiso 1 1 calc R . .
C2 C -0.0179(3) 0.32450(18) -0.0474(3) 0.0331(10) Uani 1 1 d . . .
H2 H -0.0111 0.3371 -0.1106 0.040 Uiso 1 1 calc R . .
C3 C -0.1050(3) 0.33094(18) -0.0162(3) 0.0330(10) Uani 1 1 d . . .
H3 H -0.1594 0.3476 -0.0582 0.040 Uiso 1 1 calc R . .
C4 C -0.2006(3) 0.31962(19) 0.1177(3) 0.0360(11) Uani 1 1 d . . .
H4 H -0.2581 0.3356 0.0797 0.043 Uiso 1 1 calc R . .
C5 C -0.2010(3) 0.3031(2) 0.2107(4) 0.0370(11) Uani 1 1 d . . .
H5 H -0.2588 0.3089 0.2374 0.044 Uiso 1 1 calc R . .
C6 C -0.1185(3) 0.27769(18) 0.2694(3) 0.0293(9) Uani 1 1 d . . .
H6 H -0.1209 0.2672 0.3347 0.035 Uiso 1 1 calc R . .
C7 C -0.0340(3) 0.26796(15) 0.2314(3) 0.0202(8) Uani 1 1 d . . .
C8 C -0.1150(3) 0.31315(17) 0.0773(3) 0.0274(9) Uani 1 1 d . . .
C9 C -0.0316(3) 0.28755(15) 0.1353(3) 0.0203(8) Uani 1 1 d . . .
C10 C -0.0489(3) 0.14998(17) 0.3327(3) 0.0237(8) Uani 1 1 d . . .
C11 C -0.1211(3) 0.15180(19) 0.3874(3) 0.0341(10) Uani 1 1 d . . .
H11 H -0.1147 0.1762 0.4429 0.041 Uiso 1 1 calc R . .
C12 C -0.2054(3) 0.1172(2) 0.3610(3) 0.0401(12) Uani 1 1 d . . .
H12 H -0.2564 0.1189 0.3984 0.048 Uiso 1 1 calc R . .
C13 C -0.2147(3) 0.08139(19) 0.2829(3) 0.0370(11) Uani 1 1 d . . .
H13 H -0.2721 0.0583 0.2666 0.044 Uiso 1 1 calc R . .
C14 C -0.1501(3) 0.04072(17) 0.1420(3) 0.0287(9) Uani 1 1 d . . .
C15 C -0.0790(3) 0.04025(17) 0.0861(3) 0.0291(9) Uani 1 1 d . . .
H15 H -0.0860 0.0161 0.0302 0.035 Uiso 1 1 calc R . .
C16 C 0.0050(3) 0.07535(17) 0.1105(3) 0.0278(9) Uani 1 1 d . . .
H16 H 0.0541 0.0745 0.0708 0.033 Uiso 1 1 calc R . .
C17 C 0.0168(3) 0.11035(16) 0.1896(3) 0.0230(8) Uani 1 1 d . . .
H17 H 0.0742 0.1334 0.2049 0.028 Uiso 1 1 calc R . .
C18 C -0.1406(3) 0.07785(17) 0.2253(3) 0.0251(9) Uani 1 1 d . . .
C19 C -0.0551(3) 0.11297(16) 0.2497(3) 0.0223(8) Uani 1 1 d . . .
C20 C -0.2721(4) -0.0039(3) 0.0164(4) 0.0563(15) Uani 1 1 d . . .
H20A H -0.2761 0.0332 -0.0180 0.084 Uiso 1 1 calc R . .
H20B H -0.3373 -0.0217 0.0073 0.084 Uiso 1 1 calc R . .
H20C H -0.2269 -0.0296 -0.0098 0.084 Uiso 1 1 calc R . .
C21 C -0.2275(4) -0.0478(3) 0.1757(5) 0.078(2) Uani 1 1 d . . .
H21A H -0.1814 -0.0737 0.1512 0.118 Uiso 1 1 calc R . .
H21B H -0.2918 -0.0665 0.1687 0.118 Uiso 1 1 calc R . .
H21C H -0.2033 -0.0394 0.2445 0.118 Uiso 1 1 calc R . .
C22 C 0.2651(3) 0.29179(16) 0.4054(3) 0.0232(8) Uani 1 1 d . . .
H22 H 0.2046 0.2883 0.4280 0.028 Uiso 1 1 calc R . .
C23 C 0.3468(3) 0.31505(17) 0.4686(3) 0.0286(9) Uani 1 1 d . . .
H23 H 0.3410 0.3272 0.5324 0.034 Uiso 1 1 calc R . .
C24 C 0.4337(3) 0.31981(17) 0.4369(3) 0.0285(9) Uani 1 1 d . . .
H24 H 0.4893 0.3352 0.4789 0.034 Uiso 1 1 calc R . .
C25 C 0.5290(3) 0.3061(2) 0.3022(3) 0.0366(11) Uani 1 1 d . . .
H25 H 0.5877 0.3203 0.3406 0.044 Uiso 1 1 calc R . .
C26 C 0.5276(3) 0.2895(2) 0.2087(3) 0.0370(11) Uani 1 1 d . . .
H26 H 0.5860 0.2929 0.1822 0.044 Uiso 1 1 calc R . .
C27 C 0.4426(3) 0.26729(18) 0.1497(3) 0.0281(9) Uani 1 1 d . . .
H27 H 0.4440 0.2570 0.0841 0.034 Uiso 1 1 calc R . .
C28 C 0.3577(3) 0.26051(15) 0.1867(3) 0.0196(8) Uani 1 1 d . . .
C29 C 0.4420(3) 0.30207(17) 0.3418(3) 0.0255(9) Uani 1 1 d . . .
C30 C 0.3570(3) 0.27949(16) 0.2832(3) 0.0188(8) Uani 1 1 d . . .
C31 C 0.3624(2) 0.14265(16) 0.0824(3) 0.0201(8) Uani 1 1 d . . .
C32 C 0.4340(3) 0.14183(18) 0.0270(3) 0.0294(9) Uani 1 1 d . . .
H32 H 0.4302 0.1668 -0.0277 0.035 Uiso 1 1 calc R . .
C33 C 0.5140(3) 0.10360(19) 0.0514(3) 0.0321(10) Uani 1 1 d . . .
H33 H 0.5645 0.1033 0.0134 0.039 Uiso 1 1 calc R . .
C34 C 0.5195(3) 0.06754(19) 0.1277(3) 0.0326(10) Uani 1 1 d . . .
H34 H 0.5744 0.0425 0.1432 0.039 Uiso 1 1 calc R . .
C35 C 0.4495(3) 0.02717(18) 0.2668(3) 0.0337(10) Uani 1 1 d . . .
C36 C 0.3797(3) 0.03019(18) 0.3245(3) 0.0341(10) Uani 1 1 d . . .
H36 H 0.3840 0.0054 0.3793 0.041 Uiso 1 1 calc R . .
C37 C 0.3019(3) 0.06954(18) 0.3036(3) 0.0296(9) Uani 1 1 d . . .
H37 H 0.2539 0.0709 0.3445 0.036 Uiso 1 1 calc R . .
C38 C 0.2937(3) 0.10602(16) 0.2256(3) 0.0227(8) Uani 1 1 d . . .
H38 H 0.2398 0.1319 0.2122 0.027 Uiso 1 1 calc R . .
C39 C 0.3649(3) 0.10551(16) 0.1646(3) 0.0212(8) Uani 1 1 d . . .
C40 C 0.4450(3) 0.06619(17) 0.1856(3) 0.0263(9) Uani 1 1 d . . .
C41 C 0.5581(5) -0.0306(3) 0.3858(5) 0.097(3) Uani 1 1 d . . .
H41A H 0.5647 0.0039 0.4274 0.145 Uiso 1 1 calc R . .
H41B H 0.6211 -0.0510 0.3941 0.145 Uiso 1 1 calc R . .
H41C H 0.5081 -0.0562 0.4042 0.145 Uiso 1 1 calc R . .
C42 C 0.5102(5) -0.0640(2) 0.2203(5) 0.080(2) Uani 1 1 d . . .
H42A H 0.4597 -0.0881 0.2414 0.119 Uiso 1 1 calc R . .
H42B H 0.5708 -0.0864 0.2240 0.119 Uiso 1 1 calc R . .
H42C H 0.4876 -0.0514 0.1530 0.119 Uiso 1 1 calc R . .
C1S C 0.4328(9) 0.4505(4) 0.2224(11) 0.205(7) Uani 1 1 d . A -1
H1S1 H 0.4528 0.4471 0.1587 0.307 Uiso 1 1 calc R A -1
H1S2 H 0.4784 0.4286 0.2708 0.307 Uiso 1 1 calc R A -1
H1S3 H 0.4335 0.4913 0.2415 0.307 Uiso 1 1 calc R A -1
C2S C 0.2919(8) 0.4006(3) 0.1464(8) 0.135(4) Uani 1 1 d . A -1
H2S H 0.3148 0.3946 0.0869 0.162 Uiso 1 1 calc R A -1
C3S C 0.3073(9) 0.4406(5) 0.3030(7) 0.158(5) Uani 1 1 d . A -1
H3S1 H 0.2449 0.4213 0.3057 0.237 Uiso 1 1 calc R A -1
H3S2 H 0.2990 0.4826 0.3080 0.237 Uiso 1 1 calc R A -1
H3S3 H 0.3572 0.4272 0.3571 0.237 Uiso 1 1 calc R A -1
O1M O 0.4549(7) 0.4962(6) 0.9872(10) 0.122(4) Uani 0.50 1 d P B -1
C1M C 0.3858(9) 0.5481(5) 0.9881(9) 0.068(3) Uiso 0.50 1 d P B -1
H1M1 H 0.3952 0.5647 1.0537 0.102 Uiso 0.50 1 calc PR B -1
H1M2 H 0.3176 0.5353 0.9692 0.102 Uiso 0.50 1 calc PR B -1
H1M3 H 0.4005 0.5774 0.9420 0.102 Uiso 0.50 1 calc PR B -1
H1M H 0.5000 0.5000 1.0000 0.041 Uiso 1 2 d S . .

loop_
_atom_site_aniso_label
_atom_site_aniso_U_11
_atom_site_aniso_U_22
_atom_site_aniso_U_33
_atom_site_aniso_U_23
_atom_site_aniso_U_13
_atom_site_aniso_U_12
Cu1 0.0096(2) 0.0274(3) 0.0164(2) -0.0013(2) 0.00175(17) -0.00067(18)
S1 0.0156(5) 0.0303(5) 0.0181(5) -0.0024(4) 0.0043(4) -0.0046(4)
S2 0.0130(4) 0.0279(5) 0.0162(5) -0.0003(4) 0.0029(4) 0.0021(4)
O1 0.0208(14) 0.0322(15) 0.0245(15) 0.0039(12) 0.0016(12) -0.0008(11)
O2 0.0256(15) 0.0445(17) 0.0219(15) -0.0077(13) 0.0096(12) -0.0093(13)
O3 0.0215(14) 0.0406(17) 0.0226(15) 0.0044(13) 0.0080(12) 0.0054(12)
O4 0.0127(12) 0.0320(15) 0.0231(15) -0.0048(12) -0.0009(11) -0.0017(11)
O1S 0.146(6) 0.070(4) 0.316(11) -0.045(5) -0.134(7) 0.024(4)
N1 0.0162(15) 0.0239(17) 0.0196(17) -0.0008(14) 0.0025(13) -0.0001(13)
N2 0.0113(14) 0.0274(17) 0.0223(17) -0.0014(14) 0.0041(13) -0.0004(12)
N3 0.0278(19) 0.041(2) 0.046(2) -0.0189(19) 0.0072(17) -0.0133(16)
N4 0.0143(15) 0.0239(16) 0.0183(17) 0.0000(13) 0.0024(13) -0.0008(12)
N5 0.0126(14) 0.0245(17) 0.0192(17) -0.0020(13) 0.0039(13) -0.0008(12)
N6 0.058(3) 0.051(3) 0.047(3) 0.015(2) 0.011(2) 0.033(2)
N1S 0.109(5) 0.051(3) 0.063(4) -0.003(3) 0.008(3) 0.011(3)
C1 0.028(2) 0.029(2) 0.023(2) -0.0001(17) 0.0036(18) 0.0003(17)
C2 0.039(3) 0.033(2) 0.025(2) 0.0071(19) -0.0008(19) 0.0015(19)
C3 0.030(2) 0.030(2) 0.034(3) 0.0017(19) -0.0074(19) 0.0069(18)
C4 0.015(2) 0.044(3) 0.045(3) -0.005(2) -0.0074(19) 0.0079(18)
C5 0.015(2) 0.047(3) 0.050(3) -0.009(2) 0.007(2) 0.0036(18)
C6 0.0164(19) 0.040(2) 0.032(2) -0.0076(19) 0.0052(18) -0.0016(17)
C7 0.0118(17) 0.0217(19) 0.027(2) -0.0066(16) 0.0023(16) -0.0029(14)
C8 0.020(2) 0.027(2) 0.033(2) -0.0064(18) -0.0039(17) 0.0041(16)
C9 0.0148(18) 0.0196(19) 0.025(2) -0.0063(16) -0.0014(16) -0.0011(14)
C10 0.0182(19) 0.028(2) 0.025(2) -0.0005(17) 0.0050(16) -0.0059(16)
C11 0.028(2) 0.045(3) 0.033(2) -0.009(2) 0.0150(19) -0.0112(19)
C12 0.028(2) 0.054(3) 0.044(3) -0.011(2) 0.022(2) -0.016(2)
C13 0.023(2) 0.042(3) 0.047(3) -0.008(2) 0.011(2) -0.0131(19)
C14 0.023(2) 0.029(2) 0.033(2) -0.0051(19) 0.0037(18) -0.0009(16)
C15 0.029(2) 0.030(2) 0.029(2) -0.0095(18) 0.0065(18) 0.0016(17)
C16 0.024(2) 0.030(2) 0.031(2) -0.0006(18) 0.0100(18) 0.0015(17)
C17 0.0153(18) 0.026(2) 0.027(2) -0.0008(17) 0.0031(16) -0.0009(15)
C18 0.0202(19) 0.028(2) 0.027(2) -0.0016(17) 0.0046(17) -0.0028(16)
C19 0.0172(18) 0.026(2) 0.023(2) 0.0013(17) 0.0027(16) -0.0002(15)
C20 0.036(3) 0.077(4) 0.055(3) -0.032(3) 0.004(2) -0.014(3)
C21 0.066(4) 0.059(4) 0.105(6) 0.012(4) 0.000(4) -0.037(3)
C22 0.024(2) 0.026(2) 0.020(2) -0.0038(17) 0.0031(16) -0.0008(16)
C23 0.030(2) 0.032(2) 0.022(2) -0.0047(18) -0.0016(18) -0.0020(17)
C24 0.025(2) 0.029(2) 0.026(2) -0.0018(18) -0.0098(18) -0.0020(17)
C25 0.016(2) 0.054(3) 0.039(3) -0.001(2) 0.0013(19) -0.0122(19)
C26 0.014(2) 0.057(3) 0.041(3) 0.000(2) 0.0078(19) -0.0111(19)
C27 0.020(2) 0.039(2) 0.026(2) 0.0004(18) 0.0065(17) -0.0062(17)
C28 0.0143(18) 0.0217(19) 0.022(2) 0.0052(16) 0.0004(15) -0.0013(14)
C29 0.0161(19) 0.028(2) 0.030(2) 0.0016(18) -0.0026(17) -0.0028(15)
C30 0.0160(18) 0.0204(19) 0.019(2) 0.0040(16) 0.0012(15) -0.0008(14)
C31 0.0118(17) 0.026(2) 0.022(2) -0.0036(16) 0.0007(15) 0.0019(14)
C32 0.023(2) 0.039(2) 0.028(2) 0.0004(19) 0.0084(18) 0.0010(18)
C33 0.020(2) 0.044(3) 0.035(2) -0.001(2) 0.0121(18) 0.0060(18)
C34 0.021(2) 0.041(3) 0.035(2) -0.005(2) 0.0018(18) 0.0115(18)
C35 0.036(2) 0.034(2) 0.031(2) 0.0040(19) 0.003(2) 0.0091(19)
C36 0.044(3) 0.029(2) 0.028(2) 0.0076(19) 0.005(2) 0.0049(19)
C37 0.034(2) 0.032(2) 0.025(2) -0.0016(18) 0.0099(19) -0.0015(18)
C38 0.0175(18) 0.027(2) 0.024(2) -0.0026(17) 0.0036(16) -0.0013(15)
C39 0.0175(18) 0.026(2) 0.020(2) -0.0054(16) 0.0015(16) -0.0012(15)
C40 0.023(2) 0.030(2) 0.025(2) -0.0044(17) -0.0006(17) 0.0030(16)
C41 0.096(5) 0.123(6) 0.070(5) 0.052(4) 0.011(4) 0.071(5)
C42 0.092(5) 0.045(3) 0.104(6) -0.004(4) 0.026(4) 0.035(3)
C1S 0.171(11) 0.090(7) 0.315(19) 0.015(9) -0.059(12) -0.060(8)
C2S 0.145(9) 0.061(5) 0.162(9) -0.028(6) -0.075(8) 0.012(5)
C3S 0.238(13) 0.127(9) 0.114(9) 0.045(7) 0.041(9) 0.088(9)
O1M 0.079(7) 0.142(10) 0.156(11) -0.029(8) 0.055(8) -0.039(8)

loop_
_atom_type_symbol
_atom_type_description
_atom_type_scat_dispersion_real
_atom_type_scat_dispersion_imag
_atom_type_scat_source
C C 0.0033 0.0016 'International Tables Vol C Tables 4.2.6.8 and 6.1.1.4'
H H 0.0000 0.0000 'International Tables Vol C Tables 4.2.6.8 and 6.1.1.4'
N N 0.0061 0.0033 'International Tables Vol C Tables 4.2.6.8 and 6.1.1.4'
O O 0.0106 0.0060 'International Tables Vol C Tables 4.2.6.8 and 6.1.1.4'
S S 0.1246 0.1234 'International Tables Vol C Tables 4.2.6.8 and 6.1.1.4'
Cu Cu 0.3201 1.2651 'International Tables Vol C Tables 4.2.6.8 and 6.1.1.4'

loop_
_geom_angle_atom_site_label_1
_geom_angle_atom_site_label_2
_geom_angle_atom_site_label_3
_geom_angle
N2 Cu1 N5 160.34(13)
N2 Cu1 N1 82.78(13)
N5 Cu1 N1 103.75(13)
N2 Cu1 N4 102.16(13)
N5 Cu1 N4 82.77(13)
N1 Cu1 N4 146.48(13)
O1 S1 O2 116.40(17)
O1 S1 N2 105.95(16)
O2 S1 N2 112.10(17)
O1 S1 C10 109.39(17)
O2 S1 C10 106.64(17)
N2 S1 C10 105.89(17)
O3 S2 O4 116.03(16)
O3 S2 N5 112.59(17)
O4 S2 N5 106.11(15)
O3 S2 C31 106.55(16)
O4 S2 C31 109.14(17)
N5 S2 C31 105.96(17)
C1 N1 C9 119.0(3)
C1 N1 Cu1 128.5(3)
C9 N1 Cu1 111.8(2)
C7 N2 S1 121.5(2)
C7 N2 Cu1 112.6(2)
S1 N2 Cu1 125.44(17)
C14 N3 C21 112.5(4)
C14 N3 C20 114.7(4)
C21 N3 C20 112.4(4)
C22 N4 C30 119.1(3)
C22 N4 Cu1 129.1(3)
C30 N4 Cu1 111.1(2)
C28 N5 S2 121.3(2)
C28 N5 Cu1 112.5(2)
S2 N5 Cu1 125.83(17)
C35 N6 C42 112.1(4)
C35 N6 C41 114.2(4)
C42 N6 C41 110.8(5)
C2S N1S C3S 128.9(10)
C2S N1S C1S 124.2(10)
C3S N1S C1S 106.8(9)
N1 C1 C2 121.8(4)
C3 C2 C1 119.6(4)
C2 C3 C8 120.4(4)
C5 C4 C8 120.0(4)
C4 C5 C6 122.2(4)
C7 C6 C5 119.9(4)
C6 C7 N2 127.6(4)
C6 C7 C9 118.1(3)
N2 C7 C9 114.3(3)
C3 C8 C4 124.8(4)
C3 C8 C9 116.8(4)
C4 C8 C9 118.4(4)
N1 C9 C8 122.4(4)
N1 C9 C7 116.3(3)
C8 C9 C7 121.3(3)
C11 C10 C19 121.8(4)
C11 C10 S1 116.8(3)
C19 C10 S1 121.3(3)
C10 C11 C12 119.5(4)
C13 C12 C11 120.9(4)
C12 C13 C18 121.1(4)
C15 C14 N3 122.4(4)
C15 C14 C18 119.9(4)
N3 C14 C18 117.7(3)
C14 C15 C16 120.5(4)
C17 C16 C15 121.0(4)
C16 C17 C19 120.9(4)
C13 C18 C19 119.2(4)
C13 C18 C14 121.6(4)
C19 C18 C14 119.2(3)
C17 C19 C18 118.5(4)
C17 C19 C10 123.9(3)
C18 C19 C10 117.5(3)
N4 C22 C23 122.4(4)
C24 C23 C22 119.0(4)
C23 C24 C29 120.4(4)
C26 C25 C29 119.2(4)
C25 C26 C27 122.3(4)
C28 C27 C26 120.3(4)
C27 C28 N5 127.7(4)
C27 C28 C30 118.1(3)
N5 C28 C30 114.1(3)
C30 C29 C24 117.0(3)
C30 C29 C25 118.7(4)
C24 C29 C25 124.3(4)
N4 C30 C29 122.1(3)
N4 C30 C28 116.6(3)
C29 C30 C28 121.3(3)
C32 C31 C39 122.1(3)
C32 C31 S2 117.0(3)
C39 C31 S2 120.9(3)
C31 C32 C33 119.4(4)
C34 C33 C32 120.8(4)
C33 C34 C40 121.3(4)
C36 C35 N6 122.7(4)
C36 C35 C40 119.7(4)
N6 C35 C40 117.6(4)
C35 C36 C37 120.7(4)
C38 C37 C36 121.2(4)
C37 C38 C39 120.5(4)
C38 C39 C40 118.9(4)
C38 C39 C31 123.9(3)
C40 C39 C31 117.2(3)
C34 C40 C39 119.2(4)
C34 C40 C35 121.8(4)
C39 C40 C35 119.0(4)
N1S C2S O1S 110.1(10)

loop_
_geom_bond_atom_site_label_1
_geom_bond_atom_site_label_2
_geom_bond_distance
Cu1 N2 1.943(3)
Cu1 N5 1.944(3)
Cu1 N1 1.993(3)
Cu1 N4 2.001(3)
S1 O1 1.438(3)
S1 O2 1.442(3)
S1 N2 1.600(3)
S1 C10 1.795(4)
S2 O3 1.440(3)
S2 O4 1.443(3)
S2 N5 1.600(3)
S2 C31 1.793(4)
O1S C2S 1.485(13)
N1 C1 1.326(5)
N1 C9 1.360(5)
N2 C7 1.401(5)
N3 C14 1.431(5)
N3 C21 1.450(7)
N3 C20 1.466(6)
N4 C22 1.320(5)
N4 C30 1.369(4)
N5 C28 1.403(5)
N6 C35 1.429(5)
N6 C42 1.466(7)
N6 C41 1.469(7)
N1S C2S 1.234(9)
N1S C3S 1.369(10)
N1S C1S 1.425(12)
C1 C2 1.407(6)
C2 C3 1.361(6)
C3 C8 1.399(6)
C4 C5 1.354(6)
C4 C8 1.408(6)
C5 C6 1.411(6)
C6 C7 1.386(5)
C7 C9 1.422(5)
C8 C9 1.418(5)
C10 C11 1.362(5)
C10 C19 1.432(5)
C11 C12 1.411(6)
C12 C13 1.356(6)
C13 C18 1.414(6)
C14 C15 1.361(6)
C14 C18 1.432(6)
C15 C16 1.410(5)
C16 C17 1.356(5)
C17 C19 1.412(5)
C18 C19 1.427(5)
C22 C23 1.412(5)
C23 C24 1.360(6)
C24 C29 1.413(6)
C25 C26 1.357(6)
C25 C29 1.415(6)
C26 C27 1.410(6)
C27 C28 1.374(5)
C28 C30 1.419(5)
C29 C30 1.410(5)
C31 C32 1.362(5)
C31 C39 1.429(5)
C32 C33 1.411(6)
C33 C34 1.344(6)
C34 C40 1.419(6)
C35 C36 1.364(6)
C35 C40 1.442(6)
C36 C37 1.402(6)
C37 C38 1.367(6)
C38 C39 1.412(5)
C39 C40 1.424(5)
O1M C1M 1.537(16)
